data_7039397
loop_
_publ_author_name
'\<Skoch, Karel'
'Uhl\'ik, Filip'
'C\'isa\<rov\'a, Ivana'
'\<St\<epni\<cka, Petr'

_publ_section_title
;
 Silver(i) complexes with 1'-(diphenylphosphino)-1-cyanoferrocene: the art
 of improvisation in coordination.
;
_journal_issue 26
_journal_name_full 'Dalton transactions (Cambridge, England : 2003)'
_journal_page_first 10655
_journal_page_last 10671
_journal_paper_doi 10.1039/c6dt01843b
_journal_volume 45
_journal_year 2016
_chemical_formula_moiety 'C46 H36 Ag Fe2 N2 P2, B F4, C4 H8 O2'
_chemical_formula_sum 'C50 H44 Ag B F4 Fe2 N2 O2 P2'
_chemical_formula_weight 1073.19
_space_group_crystal_system orthorhombic
_space_group_IT_number 19
_space_group_name_Hall 'P 2ac 2ab'
_space_group_name_H-M_alt 'P 21 21 21'
_atom_sites_solution_hydrogens geom
_atom_sites_solution_primary direct
_atom_sites_solution_secondary difmap
_audit_creation_method SHELXL-97
_audit_update_record
;
2016-03-24 deposited with the CCDC.
2016-06-01 downloaded from the CCDC.
;
_cell_angle_alpha 90.00
_cell_angle_beta 90.00
_cell_angle_gamma 90.00
_cell_formula_units_Z 4
_cell_length_a 9.5212(3)
_cell_length_b 21.6705(6)
_cell_length_c 22.1659(7)
_cell_measurement_reflns_used 9877
_cell_measurement_temperature 150(2)
_cell_measurement_theta_max 54.91
_cell_measurement_theta_min 4.67
_cell_volume 4573.5(2)
_computing_cell_refinement 'Bruker SAINT'
_computing_data_collection 'Bruker APEX2'
_computing_data_reduction 'Bruker SAINT'
_computing_molecular_graphics 'PLATON (Spek, 2003)'
_computing_publication_material 'PLATON (Spek, 2003)'
_computing_structure_refinement 'SHELXL-97 (Sheldrick, 2008)'
_computing_structure_solution 'SHELXS-97 (Sheldrick, 2008)'
_diffrn_ambient_temperature 150(2)
_diffrn_measured_fraction_theta_full 0.999
_diffrn_measured_fraction_theta_max 0.999
_diffrn_measurement_device_type 'Bruker APEX-II CCD'
_diffrn_measurement_method '\f and \w scans'
_diffrn_radiation_monochromator graphite
_diffrn_radiation_source 'fine-focus sealed tube'
_diffrn_radiation_type MoK\a
_diffrn_radiation_wavelength 0.71073
_diffrn_reflns_av_R_equivalents 0.0309
_diffrn_reflns_av_sigmaI/netI 0.0296
_diffrn_reflns_limit_h_max 12
_diffrn_reflns_limit_h_min -12
_diffrn_reflns_limit_k_max 24
_diffrn_reflns_limit_k_min -28
_diffrn_reflns_limit_l_max 27
_diffrn_reflns_limit_l_min -28
_diffrn_reflns_number 40999
_diffrn_reflns_theta_full 27.50
_diffrn_reflns_theta_max 27.50
_diffrn_reflns_theta_min 1.84
_exptl_absorpt_coefficient_mu 1.179
_exptl_absorpt_correction_T_max 0.850
_exptl_absorpt_correction_T_min 0.695
_exptl_absorpt_correction_type multi-scan
_exptl_absorpt_process_details 'SADABS V2012/1 (Bruker AXS Inc.)'
_exptl_crystal_colour orange
_exptl_crystal_density_diffrn 1.559
_exptl_crystal_density_method 'not measured'
_exptl_crystal_description prism
_exptl_crystal_F_000 2176
_exptl_crystal_size_max 0.33
_exptl_crystal_size_mid 0.24
_exptl_crystal_size_min 0.14
_refine_diff_density_max 0.417
_refine_diff_density_min -0.257
_refine_diff_density_rms 0.057
_refine_ls_abs_structure_details 'Flack H D (1983), Acta Cryst. A39, 876-881'
_refine_ls_abs_structure_Flack -0.011(10)
_refine_ls_extinction_method none
_refine_ls_goodness_of_fit_ref 1.030
_refine_ls_hydrogen_treatment constr
_refine_ls_matrix_type full
_refine_ls_number_parameters 607
_refine_ls_number_reflns 10500
_refine_ls_number_restraints 37
_refine_ls_restrained_S_all 1.043
_refine_ls_R_factor_all 0.0284
_refine_ls_R_factor_gt 0.0252
_refine_ls_shift/su_max 0.003
_refine_ls_shift/su_mean 0.000
_refine_ls_structure_factor_coef Fsqd
_refine_ls_weighting_details 'calc w=1/[\s^2^(Fo^2^)+(0.0263P)^2^+1.4132P] where P=(Fo^2^+2Fc^2^)/3'
_refine_ls_weighting_scheme calc
_refine_ls_wR_factor_gt 0.0540
_refine_ls_wR_factor_ref 0.0552
_reflns_number_gt 9875
_reflns_number_total 10500
_reflns_threshold_expression >2sigma(I)
_cod_data_source_file c6dt01843b3.cif
_cod_data_source_block ks183
_cod_depositor_comments 'Adding full bibliography for 7039384--7039397.cif.'
_cod_database_code 7039397

loop_
_space_group_symop_id
_space_group_symop_operation_xyz
1 'x, y, z'
2 'x+1/2, -y+1/2, -z'
3 '-x, y+1/2, -z+1/2'
4 '-x+1/2, -y, z+1/2'

loop_
_atom_site_label
_atom_site_type_symbol
_atom_site_fract_x
_atom_site_fract_y
_atom_site_fract_z
_atom_site_U_iso_or_equiv
_atom_site_adp_type
_atom_site_occupancy
_atom_site_symmetry_multiplicity
_atom_site_calc_flag
_atom_site_refinement_flags
Ag Ag 0.438768(18) 0.533273(7) 0.906824(8) 0.01813(4) Uani 1 1 d .
Fe1 Fe 0.43721(4) 0.341860(14) 1.001433(14) 0.01846(7) Uani 1 1 d .
P1 P 0.37609(7) 0.50093(3) 1.00850(3) 0.01661(12) Uani 1 1 d .
N1 N 0.3560(3) 0.44262(10) 0.84809(10) 0.0290(5) Uani 1 1 d .
C101 C 0.4004(3) 0.34431(11) 0.91052(11) 0.0226(5) Uani 1 1 d .
C102 C 0.2966(3) 0.30704(11) 0.93979(11) 0.0255(5) Uani 1 1 d .
H102 H 0.1980 0.3137 0.9398 0.031 Uiso 1 1 calc R
C103 C 0.3691(3) 0.25841(12) 0.96864(12) 0.0297(6) Uani 1 1 d .
H103 H 0.3269 0.2261 0.9912 0.036 Uiso 1 1 calc R
C104 C 0.5153(3) 0.26563(13) 0.95843(12) 0.0328(7) Uani 1 1 d .
H104 H 0.5869 0.2391 0.9733 0.039 Uiso 1 1 calc R
C105 C 0.5373(3) 0.31898(12) 0.92239(11) 0.0294(6) Uani 1 1 d .
H105 H 0.6249 0.3348 0.9088 0.035 Uiso 1 1 calc R
C106 C 0.4232(3) 0.42736(10) 1.04126(10) 0.0182(5) Uani 1 1 d .
C107 C 0.3323(3) 0.38473(11) 1.07106(11) 0.0238(5) Uani 1 1 d .
H107 H 0.2334 0.3888 1.0753 0.029 Uiso 1 1 calc R
C108 C 0.4145(3) 0.33542(11) 1.09308(11) 0.0311(6) Uani 1 1 d .
H108 H 0.3801 0.3006 1.1145 0.037 Uiso 1 1 calc R
C109 C 0.5560(3) 0.34654(11) 1.07804(11) 0.0314(6) Uani 1 1 d .
H109 H 0.6333 0.3207 1.0879 0.038 Uiso 1 1 calc R
C110 C 0.5633(3) 0.40307(11) 1.04547(11) 0.0269(5) Uani 1 1 d .
H110 H 0.6459 0.4214 1.0294 0.032 Uiso 1 1 calc R
C111 C 0.3748(3) 0.39840(12) 0.87561(11) 0.0238(5) Uani 1 1 d .
C112 C 0.4446(3) 0.55690(10) 1.06224(10) 0.0186(5) Uani 1 1 d .
C113 C 0.4662(3) 0.54353(11) 1.12243(11) 0.0316(6) Uani 1 1 d .
H113 H 0.4452 0.5034 1.1370 0.038 Uiso 1 1 calc R
C114 C 0.5178(3) 0.58740(12) 1.16188(13) 0.0379(7) Uani 1 1 d .
H114 H 0.5314 0.5773 1.2032 0.045 Uiso 1 1 calc R
C115 C 0.5493(3) 0.64565(11) 1.14148(12) 0.0307(6) Uani 1 1 d .
H115 H 0.5857 0.6758 1.1684 0.037 Uiso 1 1 calc R
C116 C 0.5279(3) 0.66000(12) 1.08188(13) 0.0337(7) Uani 1 1 d .
H116 H 0.5479 0.7005 1.0678 0.040 Uiso 1 1 calc R
C117 C 0.4775(3) 0.61608(11) 1.04207(11) 0.0266(6) Uani 1 1 d .
H117 H 0.4652 0.6263 1.0007 0.032 Uiso 1 1 calc R
C118 C 0.1857(3) 0.50297(10) 1.01752(11) 0.0184(5) Uani 1 1 d .
C119 C 0.1024(3) 0.46856(12) 0.97773(11) 0.0244(5) Uani 1 1 d .
H119 H 0.1460 0.4423 0.9490 0.029 Uiso 1 1 calc R
C120 C -0.0435(3) 0.47242(13) 0.97990(12) 0.0314(6) Uani 1 1 d .
H120 H -0.0993 0.4486 0.9531 0.038 Uiso 1 1 calc R
C121 C -0.1069(3) 0.51140(13) 1.02163(14) 0.0333(7) Uani 1 1 d .
H121 H -0.2062 0.5154 1.0223 0.040 Uiso 1 1 calc R
C122 C -0.0261(3) 0.54425(13) 1.06200(13) 0.0317(6) Uani 1 1 d .
H122 H -0.0704 0.5698 1.0912 0.038 Uiso 1 1 calc R
C123 C 0.1197(3) 0.54030(12) 1.06041(11) 0.0248(5) Uani 1 1 d .
H123 H 0.1744 0.5630 1.0885 0.030 Uiso 1 1 calc R
Fe2 Fe 0.02661(3) 0.599545(14) 0.817728(14) 0.01540(7) Uani 1 1 d .
P2 P 0.37433(6) 0.62729(3) 0.85293(3) 0.01464(12) Uani 1 1 d .
N2 N -0.3336(2) 0.52001(10) 0.87050(11) 0.0331(5) Uani 1 1 d .
C201 C -0.1183(2) 0.53353(11) 0.80189(10) 0.0208(5) Uani 1 1 d .
C202 C 0.0169(2) 0.50536(11) 0.80943(11) 0.0198(5) Uani 1 1 d .
H202 H 0.0423 0.4759 0.8392 0.024 Uiso 1 1 calc R
C203 C 0.1048(2) 0.52967(12) 0.76422(11) 0.0243(5) Uani 1 1 d .
H203 H 0.2005 0.5190 0.7580 0.029 Uiso 1 1 calc R
C204 C 0.0271(3) 0.57266(11) 0.72944(11) 0.0285(6) Uani 1 1 d .
H204 H 0.0625 0.5960 0.6965 0.034 Uiso 1 1 calc R
C205 C -0.1114(3) 0.57505(12) 0.75183(12) 0.0269(6) Uani 1 1 d .
H205 H -0.1860 0.5996 0.7366 0.032 Uiso 1 1 calc R
C206 C 0.1902(2) 0.64522(10) 0.85636(10) 0.0153(4) Uani 1 1 d .
C207 C 0.1082(2) 0.68646(10) 0.81999(12) 0.0211(5) Uani 1 1 d .
H207 H 0.1410 0.7094 0.7863 0.025 Uiso 1 1 calc R
C208 C -0.0308(3) 0.68686(11) 0.84335(12) 0.0247(5) Uani 1 1 d .
H208 H -0.1071 0.7103 0.8280 0.030 Uiso 1 1 calc R
C209 C -0.0363(2) 0.64611(10) 0.89362(11) 0.0212(5) Uani 1 1 d .
H209 H -0.1167 0.6375 0.9175 0.025 Uiso 1 1 calc R
C210 C 0.0994(2) 0.62066(10) 0.90175(10) 0.0176(5) Uani 1 1 d .
H210 H 0.1257 0.5921 0.9322 0.021 Uiso 1 1 calc R
C211 C -0.2376(3) 0.52505(11) 0.84047(12) 0.0244(5) Uani 1 1 d .
C212 C 0.4535(3) 0.69540(10) 0.88764(10) 0.0173(5) Uani 1 1 d .
C213 C 0.5992(3) 0.70062(12) 0.88849(12) 0.0272(6) Uani 1 1 d .
H213 H 0.6548 0.6707 0.8683 0.033 Uiso 1 1 calc R
C214 C 0.6642(3) 0.74894(12) 0.91845(13) 0.0318(6) Uani 1 1 d .
H214 H 0.7637 0.7521 0.9182 0.038 Uiso 1 1 calc R
C215 C 0.5853(3) 0.79221(12) 0.94843(12) 0.0307(6) Uani 1 1 d .
H215 H 0.6300 0.8252 0.9691 0.037 Uiso 1 1 calc R
C216 C 0.4414(3) 0.78761(12) 0.94839(13) 0.0369(7) Uani 1 1 d .
H216 H 0.3867 0.8176 0.9690 0.044 Uiso 1 1 calc R
C217 C 0.3748(3) 0.73905(11) 0.91818(13) 0.0289(6) Uani 1 1 d .
H217 H 0.2752 0.7360 0.9186 0.035 Uiso 1 1 calc R
C218 C 0.4258(3) 0.63163(10) 0.77406(10) 0.0191(5) Uani 1 1 d .
C219 C 0.4300(3) 0.68737(12) 0.74264(12) 0.0346(6) Uani 1 1 d .
H219 H 0.4072 0.7249 0.7625 0.042 Uiso 1 1 calc R
C220 C 0.4679(4) 0.68746(15) 0.68223(13) 0.0473(8) Uani 1 1 d .
H220 H 0.4695 0.7253 0.6606 0.057 Uiso 1 1 calc R
C221 C 0.5030(3) 0.63361(16) 0.65324(12) 0.0432(8) Uani 1 1 d .
H221 H 0.5297 0.6345 0.6120 0.052 Uiso 1 1 calc R
C222 C 0.4998(3) 0.57818(14) 0.68381(12) 0.0347(6) Uani 1 1 d .
H222 H 0.5230 0.5409 0.6636 0.042 Uiso 1 1 calc R
C223 C 0.4622(2) 0.57715(11) 0.74468(11) 0.0237(5) Uani 1 1 d .
H223 H 0.4615 0.5392 0.7661 0.028 Uiso 1 1 calc R
B1 B 0.9117(4) 0.34231(15) 0.85553(17) 0.0378(8) Uani 1 1 d D
F1 F 0.8179(2) 0.39029(9) 0.85823(11) 0.0600(6) Uani 1 1 d .
F1A F 0.8890(4) 0.29923(16) 0.81302(18) 0.0763(12) Uani 0.792(5) 1 d PU
F2A F 0.9047(5) 0.31486(14) 0.91269(17) 0.0887(13) Uani 0.792(5) 1 d PU
F3A F 1.0492(2) 0.36560(10) 0.85314(13) 0.0518(9) Uani 0.792(5) 1 d PU
F1B F 0.8202(15) 0.2915(5) 0.8391(7) 0.066(4) Uani 0.208(5) 1 d PU
F2B F 1.0000(17) 0.3191(7) 0.8950(7) 0.103(5) Uani 0.208(5) 1 d PDU
F3B F 0.9507(15) 0.3594(5) 0.7966(5) 0.084(4) Uani 0.208(5) 1 d PU
O51 O 0.3916(3) 0.41941(14) 0.69824(11) 0.0727(8) Uani 1 1 d .
O52 O 0.4118(2) 0.32962(9) 0.74810(10) 0.0445(6) Uani 1 1 d .
C51 C 0.6183(4) 0.3856(2) 0.7341(2) 0.0734(13) Uani 1 1 d .
H51A H 0.6659 0.3531 0.7111 0.110 Uiso 1 1 calc R
H51B H 0.6392 0.3807 0.7771 0.110 Uiso 1 1 calc R
H51C H 0.6513 0.4261 0.7204 0.110 Uiso 1 1 calc R
C52 C 0.4618(4) 0.38087(18) 0.72429(15) 0.0525(9) Uani 1 1 d .
C53 C 0.2589(3) 0.32127(16) 0.74309(15) 0.0467(9) Uani 1 1 d .
H53A H 0.2310 0.3184 0.7001 0.061 Uiso 1 1 calc R
H53B H 0.2093 0.3567 0.7615 0.061 Uiso 1 1 calc R
C54 C 0.2222(4) 0.26364(17) 0.77512(17) 0.0589(10) Uani 1 1 d .
H54A H 0.2660 0.2285 0.7546 0.088 Uiso 1 1 calc R
H54B H 0.1200 0.2584 0.7752 0.088 Uiso 1 1 calc R
H54C H 0.2563 0.2658 0.8168 0.088 Uiso 1 1 calc R

loop_
_atom_site_aniso_label
_atom_site_aniso_U_11
_atom_site_aniso_U_22
_atom_site_aniso_U_33
_atom_site_aniso_U_23
_atom_site_aniso_U_13
_atom_site_aniso_U_12
Ag 0.02150(8) 0.01549(8) 0.01740(8) 0.00241(7) 0.00364(7) -0.00036(7)
Fe1 0.02517(17) 0.01453(14) 0.01569(16) -0.00202(12) -0.00108(15) -0.00011(14)
P1 0.0225(3) 0.0131(3) 0.0142(3) 0.0007(2) 0.0010(2) -0.0021(2)
N1 0.0439(14) 0.0242(11) 0.0190(11) -0.0035(9) -0.0018(10) -0.0068(10)
C101 0.0302(13) 0.0210(11) 0.0164(11) -0.0058(10) 0.0008(10) -0.0027(9)
C102 0.0301(14) 0.0230(13) 0.0234(13) -0.0016(10) -0.0019(11) -0.0066(11)
C103 0.0467(17) 0.0152(12) 0.0273(14) -0.0013(10) -0.0063(13) -0.0054(12)
C104 0.0467(18) 0.0256(14) 0.0262(14) -0.0118(11) -0.0087(13) 0.0119(12)
C105 0.0329(15) 0.0326(14) 0.0226(13) -0.0107(10) 0.0046(11) 0.0017(12)
C106 0.0269(13) 0.0153(10) 0.0125(10) -0.0012(8) -0.0007(10) 0.0009(10)
C107 0.0375(14) 0.0175(11) 0.0164(12) -0.0001(9) 0.0047(10) 0.0002(10)
C108 0.062(2) 0.0169(11) 0.0146(11) -0.0005(10) 0.0001(13) 0.0037(12)
C109 0.0479(17) 0.0230(12) 0.0234(13) -0.0063(10) -0.0150(13) 0.0148(13)
C110 0.0306(13) 0.0221(12) 0.0281(13) -0.0082(10) -0.0078(12) -0.0032(12)
C111 0.0323(13) 0.0248(13) 0.0145(12) -0.0064(10) 0.0020(10) -0.0072(11)
C112 0.0217(11) 0.0154(10) 0.0188(11) -0.0019(9) -0.0014(11) -0.0040(10)
C113 0.0529(18) 0.0192(12) 0.0228(12) 0.0038(10) -0.0039(12) -0.0064(12)
C114 0.063(2) 0.0271(14) 0.0238(14) 0.0013(11) -0.0150(13) -0.0066(14)
C115 0.0336(15) 0.0233(12) 0.0352(15) -0.0073(10) -0.0089(13) -0.0032(12)
C116 0.0419(17) 0.0186(12) 0.0405(16) 0.0022(11) -0.0052(13) -0.0095(11)
C117 0.0367(15) 0.0221(12) 0.0210(12) 0.0047(10) -0.0027(11) -0.0074(11)
C118 0.0245(12) 0.0159(11) 0.0147(11) 0.0056(9) 0.0023(9) -0.0012(10)
C119 0.0280(13) 0.0216(12) 0.0235(12) -0.0015(11) 0.0002(10) -0.0007(11)
C120 0.0289(14) 0.0320(14) 0.0333(14) 0.0015(12) 0.0003(12) -0.0080(13)
C121 0.0229(13) 0.0348(15) 0.0422(17) 0.0063(13) 0.0038(12) -0.0019(11)
C122 0.0337(15) 0.0310(14) 0.0303(14) -0.0004(11) 0.0103(12) 0.0023(12)
C123 0.0288(12) 0.0241(13) 0.0215(12) -0.0003(11) 0.0014(10) -0.0026(11)
Fe2 0.01559(16) 0.01581(15) 0.01479(15) -0.00105(12) -0.00016(12) 0.00005(12)
P2 0.0155(3) 0.0137(3) 0.0147(3) 0.0005(2) 0.0004(2) -0.0005(2)
N2 0.0216(11) 0.0336(14) 0.0441(14) 0.0032(11) 0.0052(11) 0.0036(9)
C201 0.0188(10) 0.0217(11) 0.0218(12) -0.0041(10) -0.0010(9) -0.0044(10)
C202 0.0194(11) 0.0173(11) 0.0226(12) -0.0044(9) 0.0001(10) -0.0007(9)
C203 0.0216(12) 0.0243(12) 0.0270(13) -0.0134(11) 0.0067(10) -0.0044(10)
C204 0.0453(17) 0.0263(13) 0.0138(12) -0.0026(10) 0.0029(11) -0.0094(12)
C205 0.0307(14) 0.0283(13) 0.0218(13) -0.0026(11) -0.0105(11) -0.0020(11)
C206 0.0142(11) 0.0153(11) 0.0165(11) -0.0018(9) -0.0020(9) -0.0005(8)
C207 0.0241(12) 0.0115(10) 0.0277(13) 0.0005(10) -0.0042(10) -0.0001(9)
C208 0.0234(13) 0.0201(12) 0.0305(14) -0.0063(10) -0.0054(11) 0.0067(10)
C209 0.0173(12) 0.0233(12) 0.0229(12) -0.0070(9) 0.0024(9) 0.0025(9)
C210 0.0207(11) 0.0173(11) 0.0147(11) -0.0023(9) 0.0000(9) 0.0002(8)
C211 0.0183(12) 0.0210(12) 0.0339(14) -0.0016(11) -0.0035(10) 0.0016(10)
C212 0.0213(12) 0.0134(10) 0.0171(11) 0.0011(8) 0.0004(9) -0.0018(9)
C213 0.0208(13) 0.0245(13) 0.0363(15) -0.0092(11) 0.0019(10) 0.0005(10)
C214 0.0243(13) 0.0310(14) 0.0403(17) -0.0097(12) -0.0005(12) -0.0042(11)
C215 0.0369(16) 0.0222(12) 0.0329(15) -0.0098(11) -0.0001(12) -0.0099(11)
C216 0.0354(15) 0.0301(14) 0.0451(17) -0.0177(12) 0.0049(15) 0.0009(14)
C217 0.0215(12) 0.0272(13) 0.0378(16) -0.0128(12) 0.0017(12) -0.0021(11)
C218 0.0187(11) 0.0233(11) 0.0154(11) 0.0001(9) 0.0014(10) -0.0041(10)
C219 0.0533(18) 0.0268(13) 0.0237(13) 0.0065(11) -0.0019(14) -0.0129(14)
C220 0.072(2) 0.0466(17) 0.0233(14) 0.0144(13) 0.0020(16) -0.0192(17)
C221 0.0442(18) 0.072(2) 0.0129(13) 0.0027(14) 0.0034(12) -0.0189(16)
C222 0.0336(15) 0.0484(17) 0.0222(14) -0.0118(13) 0.0031(12) -0.0037(12)
C223 0.0180(13) 0.0291(13) 0.0239(12) -0.0036(10) 0.0017(10) -0.0023(10)
B1 0.040(2) 0.0238(15) 0.050(2) 0.0053(15) 0.0121(16) 0.0012(14)
F1 0.0387(10) 0.0375(11) 0.1037(18) -0.0041(11) -0.0107(11) 0.0093(9)
F1A 0.061(2) 0.074(2) 0.093(3) -0.043(2) -0.0164(19) 0.0123(18)
F2A 0.119(3) 0.0609(18) 0.086(2) 0.0415(17) 0.034(2) 0.0144(19)
F3A 0.0292(12) 0.0344(12) 0.092(2) 0.0005(12) 0.0040(13) -0.0008(10)
F1B 0.067(7) 0.029(5) 0.102(8) 0.005(5) 0.004(6) 0.019(5)
F2B 0.084(8) 0.129(9) 0.095(9) -0.023(7) -0.054(7) 0.010(7)
F3B 0.097(8) 0.087(7) 0.069(7) 0.039(5) 0.043(6) 0.025(6)
O51 0.084(2) 0.091(2) 0.0428(15) 0.0228(14) -0.0074(14) 0.0174(17)
O52 0.0520(15) 0.0368(11) 0.0448(13) -0.0073(10) -0.0046(11) 0.0078(10)
C51 0.043(2) 0.111(4) 0.066(3) 0.014(3) 0.000(2) 0.002(2)
C52 0.060(2) 0.066(2) 0.0311(17) -0.0032(16) -0.0027(17) 0.011(2)
C53 0.0366(18) 0.060(2) 0.0437(19) -0.0221(17) -0.0133(15) 0.0128(15)
C54 0.052(2) 0.065(2) 0.059(2) -0.027(2) -0.0090(19) -0.0021(19)

loop_
_atom_type_symbol
_atom_type_description
_atom_type_scat_dispersion_real
_atom_type_scat_dispersion_imag
_atom_type_scat_source
C C 0.0033 0.0016 'International Tables Vol C Tables 4.2.6.8 and 6.1.1.4'
H H 0.0000 0.0000 'International Tables Vol C Tables 4.2.6.8 and 6.1.1.4'
N N 0.0061 0.0033 'International Tables Vol C Tables 4.2.6.8 and 6.1.1.4'
B B 0.0013 0.0007 'International Tables Vol C Tables 4.2.6.8 and 6.1.1.4'
F F 0.0171 0.0103 'International Tables Vol C Tables 4.2.6.8 and 6.1.1.4'
P P 0.1023 0.0942 'International Tables Vol C Tables 4.2.6.8 and 6.1.1.4'
Fe Fe 0.3463 0.8444 'International Tables Vol C Tables 4.2.6.8 and 6.1.1.4'
Ag Ag -0.8971 1.1015 'International Tables Vol C Tables 4.2.6.8 and 6.1.1.4'
O O 0.0106 0.0060 'International Tables Vol C Tables 4.2.6.8 and 6.1.1.4'

loop_
_geom_angle_atom_site_label_1
_geom_angle_atom_site_label_2
_geom_angle_atom_site_label_3
_geom_angle
_geom_angle_site_symmetry_1
_geom_angle_site_symmetry_3
N2 Ag P1 120.83(6) 1_655 .
N2 Ag P2 99.66(6) 1_655 .
P1 Ag P2 129.19(2) . .
N2 Ag N1 90.93(8) 1_655 .
P1 Ag N1 100.36(5) . .
P2 Ag N1 108.90(5) . .
C110 Fe1 C109 40.83(10) . .
C110 Fe1 C101 123.76(10) . .
C109 Fe1 C101 155.80(12) . .
C110 Fe1 C104 122.29(12) . .
C109 Fe1 C104 103.06(11) . .
C101 Fe1 C104 67.95(10) . .
C110 Fe1 C108 68.38(11) . .
C109 Fe1 C108 40.30(12) . .
C101 Fe1 C108 163.89(11) . .
C104 Fe1 C108 116.45(11) . .
C110 Fe1 C103 158.19(11) . .
C109 Fe1 C103 120.84(10) . .
C101 Fe1 C103 67.69(10) . .
C104 Fe1 C103 40.48(12) . .
C108 Fe1 C103 104.93(11) . .
C110 Fe1 C105 106.99(11) . .
C109 Fe1 C105 117.63(12) . .
C101 Fe1 C105 41.06(10) . .
C104 Fe1 C105 40.53(11) . .
C108 Fe1 C105 151.44(11) . .
C103 Fe1 C105 68.43(11) . .
C110 Fe1 C102 160.15(10) . .
C109 Fe1 C102 158.60(11) . .
C101 Fe1 C102 40.86(10) . .
C104 Fe1 C102 68.35(11) . .
C108 Fe1 C102 124.42(11) . .
C103 Fe1 C102 40.22(10) . .
C105 Fe1 C102 69.33(11) . .
C110 Fe1 C106 41.09(10) . .
C109 Fe1 C106 68.56(9) . .
C101 Fe1 C106 112.84(9) . .
C104 Fe1 C106 161.87(12) . .
C108 Fe1 C106 68.21(9) . .
C103 Fe1 C106 157.61(12) . .
C105 Fe1 C106 127.82(10) . .
C102 Fe1 C106 124.99(10) . .
C110 Fe1 C107 68.49(11) . .
C109 Fe1 C107 67.88(11) . .
C101 Fe1 C107 130.04(10) . .
C104 Fe1 C107 152.75(11) . .
C108 Fe1 C107 40.19(10) . .
C103 Fe1 C107 120.60(11) . .
C105 Fe1 C107 166.52(10) . .
C102 Fe1 C107 110.33(11) . .
C106 Fe1 C107 40.60(9) . .
C106 P1 C112 103.64(10) . .
C106 P1 C118 102.93(11) . .
C112 P1 C118 105.54(11) . .
C106 P1 Ag 124.38(8) . .
C112 P1 Ag 109.04(8) . .
C118 P1 Ag 109.76(8) . .
C111 N1 Ag 109.36(18) . .
C111 C101 C102 126.2(2) . .
C111 C101 C105 124.6(2) . .
C102 C101 C105 109.1(2) . .
C111 C101 Fe1 125.82(17) . .
C102 C101 Fe1 69.96(15) . .
C105 C101 Fe1 69.81(14) . .
C103 C102 C101 106.7(2) . .
C103 C102 Fe1 69.79(15) . .
C101 C102 Fe1 69.18(14) . .
C103 C102 H102 126.6 . .
C101 C102 H102 126.6 . .
Fe1 C102 H102 126.0 . .
C102 C103 C104 109.0(3) . .
C102 C103 Fe1 69.99(14) . .
C104 C103 Fe1 69.51(16) . .
C102 C103 H103 125.5 . .
C104 C103 H103 125.5 . .
Fe1 C103 H103 126.6 . .
C103 C104 C105 108.9(3) . .
C103 C104 Fe1 70.01(16) . .
C105 C104 Fe1 70.04(14) . .
C103 C104 H104 125.6 . .
C105 C104 H104 125.6 . .
Fe1 C104 H104 126.0 . .
C104 C105 C101 106.3(2) . .
C104 C105 Fe1 69.43(15) . .
C101 C105 Fe1 69.13(15) . .
C104 C105 H105 126.9 . .
C101 C105 H105 126.9 . .
Fe1 C105 H105 126.1 . .
C107 C106 C110 107.2(2) . .
C107 C106 P1 127.28(19) . .
C110 C106 P1 125.41(18) . .
C107 C106 Fe1 69.82(13) . .
C110 C106 Fe1 68.76(13) . .
P1 C106 Fe1 129.64(12) . .
C108 C107 C106 108.3(2) . .
C108 C107 Fe1 69.44(15) . .
C106 C107 Fe1 69.58(13) . .
C108 C107 H107 125.9 . .
C106 C107 H107 125.9 . .
Fe1 C107 H107 126.7 . .
C109 C108 C107 108.6(2) . .
C109 C108 Fe1 69.66(15) . .
C107 C108 Fe1 70.37(14) . .
C109 C108 H108 125.7 . .
C107 C108 H108 125.7 . .
Fe1 C108 H108 125.9 . .
C108 C109 C110 108.3(2) . .
C108 C109 Fe1 70.03(16) . .
C110 C109 Fe1 69.40(14) . .
C108 C109 H109 125.9 . .
C110 C109 H109 125.9 . .
Fe1 C109 H109 126.3 . .
C109 C110 C106 107.6(2) . .
C109 C110 Fe1 69.77(15) . .
C106 C110 Fe1 70.16(14) . .
C109 C110 H110 126.2 . .
C106 C110 H110 126.2 . .
Fe1 C110 H110 125.5 . .
N1 C111 C101 178.7(3) . .
C113 C112 C117 118.0(2) . .
C113 C112 P1 123.08(18) . .
C117 C112 P1 118.91(18) . .
C112 C113 C114 121.3(2) . .
C112 C113 H113 119.3 . .
C114 C113 H113 119.3 . .
C115 C114 C113 120.1(3) . .
C115 C114 H114 119.9 . .
C113 C114 H114 119.9 . .
C116 C115 C114 119.5(2) . .
C116 C115 H115 120.3 . .
C114 C115 H115 120.3 . .
C115 C116 C117 120.6(2) . .
C115 C116 H116 119.7 . .
C117 C116 H116 119.7 . .
C116 C117 C112 120.4(2) . .
C116 C117 H117 119.8 . .
C112 C117 H117 119.8 . .
C123 C118 C119 118.8(2) . .
C123 C118 P1 122.39(19) . .
C119 C118 P1 118.73(18) . .
C120 C119 C118 120.7(3) . .
C120 C119 H119 119.6 . .
C118 C119 H119 119.6 . .
C121 C120 C119 119.5(3) . .
C121 C120 H120 120.2 . .
C119 C120 H120 120.2 . .
C122 C121 C120 120.2(3) . .
C122 C121 H121 119.9 . .
C120 C121 H121 119.9 . .
C121 C122 C123 120.6(3) . .
C121 C122 H122 119.7 . .
C123 C122 H122 119.7 . .
C122 C123 C118 120.1(3) . .
C122 C123 H123 119.9 . .
C118 C123 H123 119.9 . .
C201 Fe2 C206 160.29(9) . .
C201 Fe2 C205 41.31(10) . .
C206 Fe2 C205 157.42(10) . .
C201 Fe2 C207 156.92(10) . .
C206 Fe2 C207 41.26(9) . .
C205 Fe2 C207 120.32(10) . .
C201 Fe2 C210 123.39(9) . .
C206 Fe2 C210 41.07(9) . .
C205 Fe2 C210 158.99(10) . .
C207 Fe2 C210 68.93(10) . .
C201 Fe2 C204 68.45(10) . .
C206 Fe2 C204 122.71(10) . .
C205 Fe2 C204 40.48(11) . .
C207 Fe2 C204 106.64(10) . .
C210 Fe2 C204 159.80(11) . .
C201 Fe2 C208 121.35(10) . .
C206 Fe2 C208 68.81(9) . .
C205 Fe2 C208 105.51(10) . .
C207 Fe2 C208 40.69(10) . .
C210 Fe2 C208 68.32(9) . .
C204 Fe2 C208 121.98(11) . .
C201 Fe2 C209 106.97(10) . .
C206 Fe2 C209 68.83(9) . .
C205 Fe2 C209 121.90(10) . .
C207 Fe2 C209 68.68(10) . .
C210 Fe2 C209 40.52(9) . .
C204 Fe2 C209 158.00(11) . .
C208 Fe2 C209 40.60(10) . .
C201 Fe2 C202 41.27(9) . .
C206 Fe2 C202 123.79(9) . .
C205 Fe2 C202 69.33(10) . .
C207 Fe2 C202 159.86(10) . .
C210 Fe2 C202 108.69(9) . .
C204 Fe2 C202 68.30(10) . .
C208 Fe2 C202 158.64(10) . .
C209 Fe2 C202 123.36(10) . .
C201 Fe2 C203 68.05(9) . .
C206 Fe2 C203 108.84(9) . .
C205 Fe2 C203 68.21(10) . .
C207 Fe2 C203 123.72(10) . .
C210 Fe2 C203 124.55(10) . .
C204 Fe2 C203 40.40(10) . .
C208 Fe2 C203 158.96(10) . .
C209 Fe2 C203 159.76(10) . .
C202 Fe2 C203 40.02(9) . .
C206 P2 C218 107.01(11) . .
C206 P2 C212 102.13(11) . .
C218 P2 C212 104.59(10) . .
C206 P2 Ag 113.89(8) . .
C218 P2 Ag 116.50(8) . .
C212 P2 Ag 111.38(7) . .
C211 N2 Ag 159.9(2) . 1_455
C205 C201 C211 125.4(2) . .
C205 C201 C202 108.5(2) . .
C211 C201 C202 125.9(2) . .
C205 C201 Fe2 69.98(14) . .
C211 C201 Fe2 121.91(17) . .
C202 C201 Fe2 70.60(13) . .
C203 C202 C201 106.9(2) . .
C203 C202 Fe2 70.42(14) . .
C201 C202 Fe2 68.13(12) . .
C203 C202 H202 126.5 . .
C201 C202 H202 126.5 . .
Fe2 C202 H202 126.5 . .
C202 C203 C204 108.9(2) . .
C202 C203 Fe2 69.56(13) . .
C204 C203 Fe2 69.02(14) . .
C202 C203 H203 125.6 . .
C204 C203 H203 125.6 . .
Fe2 C203 H203 127.4 . .
C205 C204 C203 108.7(2) . .
C205 C204 Fe2 69.51(14) . .
C203 C204 Fe2 70.58(14) . .
C205 C204 H204 125.6 . .
C203 C204 H204 125.6 . .
Fe2 C204 H204 125.8 . .
C204 C205 C201 107.0(2) . .
C204 C205 Fe2 70.02(14) . .
C201 C205 Fe2 68.71(14) . .
C204 C205 H205 126.5 . .
C201 C205 H205 126.5 . .
Fe2 C205 H205 126.3 . .
C210 C206 C207 107.4(2) . .
C210 C206 P2 122.64(17) . .
C207 C206 P2 129.92(18) . .
C210 C206 Fe2 69.64(13) . .
C207 C206 Fe2 69.50(13) . .
P2 C206 Fe2 128.60(12) . .
C208 C207 C206 107.8(2) . .
C208 C207 Fe2 70.10(14) . .
C206 C207 Fe2 69.24(12) . .
C208 C207 H207 126.1 . .
C206 C207 H207 126.1 . .
Fe2 C207 H207 126.1 . .
C207 C208 C209 108.4(2) . .
C207 C208 Fe2 69.21(13) . .
C209 C208 Fe2 69.74(13) . .
C207 C208 H208 125.8 . .
C209 C208 H208 125.8 . .
Fe2 C208 H208 126.8 . .
C210 C209 C208 107.9(2) . .
C210 C209 Fe2 69.30(13) . .
C208 C209 Fe2 69.66(13) . .
C210 C209 H209 126.0 . .
C208 C209 H209 126.0 . .
Fe2 C209 H209 126.6 . .
C209 C210 C206 108.5(2) . .
C209 C210 Fe2 70.18(13) . .
C206 C210 Fe2 69.29(13) . .
C209 C210 H210 125.8 . .
C206 C210 H210 125.8 . .
Fe2 C210 H210 126.4 . .
N2 C211 C201 177.9(3) . .
C217 C212 C213 118.5(2) . .
C217 C212 P2 122.30(19) . .
C213 C212 P2 118.86(19) . .
C214 C213 C212 120.9(2) . .
C214 C213 H213 119.6 . .
C212 C213 H213 119.6 . .
C215 C214 C213 120.2(3) . .
C215 C214 H214 119.9 . .
C213 C214 H214 119.9 . .
C214 C215 C216 119.7(2) . .
C214 C215 H215 120.1 . .
C216 C215 H215 120.1 . .
C215 C216 C217 120.5(3) . .
C215 C216 H216 119.8 . .
C217 C216 H216 119.8 . .
C212 C217 C216 120.2(3) . .
C212 C217 H217 119.9 . .
C216 C217 H217 119.9 . .
C223 C218 C219 119.6(2) . .
C223 C218 P2 118.24(18) . .
C219 C218 P2 122.18(19) . .
C220 C219 C218 119.4(3) . .
C220 C219 H219 120.3 . .
C218 C219 H219 120.3 . .
C221 C220 C219 120.9(3) . .
C221 C220 H220 119.5 . .
C219 C220 H220 119.5 . .
C220 C221 C222 120.3(3) . .
C220 C221 H221 119.8 . .
C222 C221 H221 119.8 . .
C221 C222 C223 119.6(3) . .
C221 C222 H222 120.2 . .
C223 C222 H222 120.2 . .
C218 C223 C222 120.2(2) . .
C218 C223 H223 119.9 . .
C222 C223 H223 119.9 . .
F2B B1 F1A 107.7(7) . .
F2B B1 F1 132.7(8) . .
F1A B1 F1 116.9(3) . .
F1A B1 F2A 109.4(3) . .
F1 B1 F2A 104.6(3) . .
F2B B1 F3A 64.3(9) . .
F1A B1 F3A 111.9(3) . .
F1 B1 F3A 109.6(2) . .
F2A B1 F3A 103.3(3) . .
F2B B1 F3B 123.4(11) . .
F1A B1 F3B 64.9(6) . .
F1 B1 F3B 90.7(5) . .
F2A B1 F3B 164.4(6) . .
F3A B1 F3B 67.9(7) . .
F2B B1 F1B 105.1(9) . .
F1 B1 F1B 101.3(5) . .
F2A B1 F1B 82.9(6) . .
F3A B1 F1B 145.4(6) . .
F3B B1 F1B 97.3(8) . .
F1B F1A B1 78.0(9) . .
F1B F1A F3B 128.2(10) . .
B1 F1A F3B 59.7(5) . .
F2B F2A B1 63.9(6) . .
B1 F3A F2B 54.8(5) . .
B1 F3A F3B 56.1(4) . .
F2B F3A F3B 105.0(6) . .
F1A F1B B1 65.1(9) . .
F2A F2B B1 73.4(7) . .
F2A F2B F3A 127.8(10) . .
B1 F2B F3A 60.9(6) . .
B1 F3B F1A 55.5(4) . .
B1 F3B F3A 55.9(5) . .
F1A F3B F3A 96.7(6) . .
C52 O52 C53 115.5(3) . .
C52 C51 H51A 109.5 . .
C52 C51 H51B 109.5 . .
H51A C51 H51B 109.5 . .
C52 C51 H51C 109.5 . .
H51A C51 H51C 109.5 . .
H51B C51 H51C 109.5 . .
O51 C52 O52 124.8(4) . .
O51 C52 C51 124.4(4) . .
O52 C52 C51 110.9(3) . .
O52 C53 C54 107.5(3) . .
O52 C53 H53A 110.2 . .
C54 C53 H53A 110.2 . .
O52 C53 H53B 110.2 . .
C54 C53 H53B 110.2 . .
H53A C53 H53B 108.5 . .
C53 C54 H54A 109.5 . .
C53 C54 H54B 109.5 . .
H54A C54 H54B 109.5 . .
C53 C54 H54C 109.5 . .
H54A C54 H54C 109.5 . .
H54B C54 H54C 109.5 . .

loop_
_geom_bond_atom_site_label_1
_geom_bond_atom_site_label_2
_geom_bond_distance
_geom_bond_site_symmetry_2
Ag N2 2.330(2) 1_655
Ag P1 2.4345(6) .
Ag P2 2.4403(6) .
Ag N1 2.485(2) .
Fe1 C110 2.038(2) .
Fe1 C109 2.043(3) .
Fe1 C101 2.046(3) .
Fe1 C104 2.047(3) .
Fe1 C108 2.048(3) .
Fe1 C103 2.054(3) .
Fe1 C105 2.055(3) .
Fe1 C102 2.056(3) .
Fe1 C106 2.057(2) .
Fe1 C107 2.060(2) .
P1 C106 1.808(2) .
P1 C112 1.821(2) .
P1 C118 1.824(2) .
N1 C111 1.150(3) .
C101 C111 1.426(4) .
C101 C102 1.432(4) .
C101 C105 1.438(4) .
C102 C103 1.413(4) .
C102 H102 0.9500 .
C103 C104 1.419(4) .
C103 H103 0.9500 .
C104 C105 1.421(4) .
C104 H104 0.9500 .
C105 H105 0.9500 .
C106 C107 1.428(3) .
C106 C110 1.437(4) .
C107 C108 1.411(4) .
C107 H107 0.9500 .
C108 C109 1.409(4) .
C108 H108 0.9500 .
C109 C110 1.423(4) .
C109 H109 0.9500 .
C110 H110 0.9500 .
C112 C113 1.381(3) .
C112 C117 1.394(3) .
C113 C114 1.382(4) .
C113 H113 0.9500 .
C114 C115 1.374(4) .
C114 H114 0.9500 .
C115 C116 1.373(4) .
C115 H115 0.9500 .
C116 C117 1.384(4) .
C116 H116 0.9500 .
C117 H117 0.9500 .
C118 C123 1.398(3) .
C118 C119 1.401(3) .
C119 C120 1.393(4) .
C119 H119 0.9500 .
C120 C121 1.391(4) .
C120 H120 0.9500 .
C121 C122 1.378(4) .
C121 H121 0.9500 .
C122 C123 1.391(4) .
C122 H122 0.9500 .
C123 H123 0.9500 .
Fe2 C201 2.018(2) .
Fe2 C206 2.035(2) .
Fe2 C205 2.035(2) .
Fe2 C207 2.038(2) .
Fe2 C210 2.039(2) .
Fe2 C204 2.042(2) .
Fe2 C208 2.050(2) .
Fe2 C209 2.051(2) .
Fe2 C202 2.051(2) .
Fe2 C203 2.063(2) .
P2 C206 1.797(2) .
P2 C218 1.818(2) .
P2 C212 1.827(2) .
N2 C211 1.136(3) .
N2 Ag 2.330(2) 1_455
C201 C205 1.430(3) .
C201 C211 1.434(3) .
C201 C202 1.435(3) .
C202 C203 1.408(3) .
C202 H202 0.9500 .
C203 C204 1.417(4) .
C203 H203 0.9500 .
C204 C205 1.410(4) .
C204 H204 0.9500 .
C205 H205 0.9500 .
C206 C210 1.429(3) .
C206 C207 1.435(3) .
C207 C208 1.421(4) .
C207 H207 0.9500 .
C208 C209 1.423(4) .
C208 H208 0.9500 .
C209 C210 1.416(3) .
C209 H209 0.9500 .
C210 H210 0.9500 .
C212 C217 1.384(3) .
C212 C213 1.391(3) .
C213 C214 1.386(4) .
C213 H213 0.9500 .
C214 C215 1.373(4) .
C214 H214 0.9500 .
C215 C216 1.373(4) .
C215 H215 0.9500 .
C216 C217 1.399(4) .
C216 H216 0.9500 .
C217 H217 0.9500 .
C218 C223 1.392(3) .
C218 C219 1.395(3) .
C219 C220 1.387(4) .
C219 H219 0.9500 .
C220 C221 1.374(5) .
C220 H220 0.9500 .
C221 C222 1.379(4) .
C221 H221 0.9500 .
C222 C223 1.396(4) .
C222 H222 0.9500 .
C223 H223 0.9500 .
B1 F2B 1.313(8) .
B1 F1A 1.344(5) .
B1 F1 1.372(4) .
B1 F2A 1.401(5) .
B1 F3A 1.404(4) .
B1 F3B 1.408(10) .
B1 F1B 1.450(13) .
F1A F1B 0.890(13) .
F1A F3B 1.476(12) .
F2A F2B 0.993(19) .
F3A F2B 1.448(19) .
F3A F3B 1.571(15) .
O51 C52 1.216(4) .
O52 C52 1.319(4) .
O52 C53 1.472(4) .
C51 C52 1.508(5) .
C51 H51A 0.9800 .
C51 H51B 0.9800 .
C51 H51C 0.9800 .
C53 C54 1.478(5) .
C53 H53A 0.9900 .
C53 H53B 0.9900 .
C54 H54A 0.9800 .
C54 H54B 0.9800 .
C54 H54C 0.9800 .
